data_4112827
loop_
_publ_author_name
'Quan-Ming Wang'
'Young-A. Lee'
'Olga Crespo'
'Joseph Deaton'
'Ching Tang'
'Henry J. Gysling'
'M. Concepci\'on Gimeno'
'Carmen Larraz'
'M. Dolores Villacampa'
'Antonio Laguna'
'Richard Eisenberg'

_publ_section_title
;
 Intensely Luminescent Gold(I)-Silver(I) Cluster Complexes with Tunable
 Structural Features
;
_journal_name_full 'Journal of the American Chemical Society'
_journal_page_first 9488
_journal_page_last 9489
_journal_paper_doi 10.1021/ja048091d
_journal_volume 126
_journal_year 2004
_chemical_formula_sum 'C52 H47 Ag Au3 B2 F8 N3 O1.5 P3 Se'
_chemical_formula_weight 1782.19
_chemical_name_systematic
;
  ?
;
_space_group_IT_number 13
_symmetry_cell_setting monoclinic
_symmetry_space_group_name_Hall '-P 2yc'
_symmetry_space_group_name_H-M 'P 1 2/c 1'
_atom_sites_solution_hydrogens geom
_atom_sites_solution_primary direct
_atom_sites_solution_secondary difmap
_audit_creation_method SHELXL-97
_cell_angle_alpha 90.00
_cell_angle_beta 105.227(2)
_cell_angle_gamma 90.00
_cell_formula_units_Z 4
_cell_length_a 13.6315(11)
_cell_length_b 22.7608(19)
_cell_length_c 18.3310(15)
_cell_measurement_temperature 193(2)
_cell_volume 5487.8(8)
_computing_structure_refinement 'SHELXL-97 (Sheldrick, 1997)'
_computing_structure_solution 'SHELXS-97 (Sheldrick, 1990)'
_diffrn_ambient_temperature 193(2)
_diffrn_measured_fraction_theta_full 0.907
_diffrn_measured_fraction_theta_max 0.907
_diffrn_radiation_monochromator graphite
_diffrn_radiation_source 'fine-focus sealed tube'
_diffrn_radiation_type MoK\a
_diffrn_radiation_wavelength 0.71073
_diffrn_reflns_av_R_equivalents 0.0255
_diffrn_reflns_av_sigmaI/netI 0.0239
_diffrn_reflns_limit_h_max 15
_diffrn_reflns_limit_h_min -18
_diffrn_reflns_limit_k_max 26
_diffrn_reflns_limit_k_min -29
_diffrn_reflns_limit_l_max 24
_diffrn_reflns_limit_l_min -24
_diffrn_reflns_number 32299
_diffrn_reflns_theta_full 28.29
_diffrn_reflns_theta_max 28.29
_diffrn_reflns_theta_min 1.79
_exptl_absorpt_coefficient_mu 9.167
_exptl_absorpt_correction_T_max 0.928
_exptl_absorpt_correction_T_min 0.534
_exptl_absorpt_correction_type empirical
_exptl_absorpt_process_details SADABS
_exptl_crystal_colour yellow
_exptl_crystal_density_diffrn 2.157
_exptl_crystal_description plate
_exptl_crystal_F_000 3348
_exptl_crystal_size_max 0.38
_exptl_crystal_size_mid 0.22
_exptl_crystal_size_min 0.08
_refine_diff_density_max 1.632
_refine_diff_density_min -1.232
_refine_diff_density_rms 0.148
_refine_ls_extinction_method none
_refine_ls_goodness_of_fit_ref 1.037
_refine_ls_hydrogen_treatment mixed
_refine_ls_matrix_type full
_refine_ls_number_parameters 633
_refine_ls_number_reflns 12385
_refine_ls_number_restraints 43
_refine_ls_restrained_S_all 1.050
_refine_ls_R_factor_all 0.0448
_refine_ls_R_factor_gt 0.0336
_refine_ls_shift/su_max 0.001
_refine_ls_shift/su_mean 0.000
_refine_ls_structure_factor_coef Fsqd
_refine_ls_weighting_details 'calc w=1/[\s^2^(Fo^2^)+(0.0363P)^2^+32.1820P] where P=(Fo^2^+2Fc^2^)/3'
_refine_ls_weighting_scheme calc
_refine_ls_wR_factor_gt 0.0887
_refine_ls_wR_factor_ref 0.0932
_reflns_number_gt 9786
_reflns_number_total 12385
_reflns_threshold_expression >2sigma(I)
_cod_data_source_file ja048091dsi20040402_104930_3.cif
_cod_data_source_block 3
_cod_original_formula_sum 'C52 H47 Ag Au3 B2 F8 N3 O1.50 P3 Se'
_cod_database_code 4112827

loop_
_symmetry_equiv_pos_as_xyz
'x, y, z'
'-x, y, -z+1/2'
'-x, -y, -z'
'x, -y, z-1/2'

loop_
_atom_site_label
_atom_site_type_symbol
_atom_site_fract_x
_atom_site_fract_y
_atom_site_fract_z
_atom_site_U_iso_or_equiv
_atom_site_adp_type
_atom_site_occupancy
_atom_site_symmetry_multiplicity
_atom_site_calc_flag
_atom_site_refinement_flags
Au1 Au 0.904098(17) 0.176197(10) 0.187364(12) 0.02868(6) Uani 1 1 d .
Au2 Au 0.701962(17) 0.249083(10) 0.156219(13) 0.02965(6) Uani 1 1 d .
Au3 Au 0.904045(18) 0.319615(10) 0.180597(12) 0.03099(7) Uani 1 1 d .
Ag1 Ag 0.82168(4) 0.24365(2) 0.04938(3) 0.03314(11) Uani 1 1 d .
Se1 Se 0.84990(5) 0.25076(3) 0.26499(3) 0.02867(12) Uani 1 1 d .
P1 P 0.93469(12) 0.10567(7) 0.10806(9) 0.0308(3) Uani 1 1 d .
P2 P 0.56621(12) 0.24876(7) 0.05338(9) 0.0312(3) Uani 1 1 d .
P3 P 0.93349(13) 0.39118(7) 0.10235(9) 0.0317(3) Uani 1 1 d .
N1 N 0.9484(4) 0.1911(3) 0.0103(3) 0.0416(13) Uani 1 1 d .
N2 N 0.6767(4) 0.1959(2) -0.0302(3) 0.0351(12) Uani 1 1 d .
N3 N 0.8177(4) 0.3327(2) -0.0193(3) 0.0397(13) Uani 1 1 d .
C1 C 0.9856(5) 0.1380(3) 0.0348(4) 0.0348(14) Uani 1 1 d .
C2 C 0.9823(6) 0.2175(4) -0.0442(5) 0.056(2) Uani 1 1 d .
H2A H 0.9549 0.2546 -0.0626 0.067 Uiso 1 1 calc R
C3 C 1.0566(7) 0.1922(4) -0.0751(5) 0.062(2) Uani 1 1 d .
H3A H 1.0803 0.2124 -0.1126 0.075 Uiso 1 1 calc R
C4 C 1.0936(6) 0.1384(4) -0.0502(5) 0.058(2) Uani 1 1 d .
H4A H 1.1435 0.1202 -0.0704 0.070 Uiso 1 1 calc R
C5 C 1.0581(6) 0.1099(3) 0.0049(4) 0.0476(18) Uani 1 1 d .
H5A H 1.0826 0.0720 0.0221 0.057 Uiso 1 1 calc R
C6 C 1.0256(5) 0.0489(3) 0.1512(4) 0.0370(14) Uani 1 1 d .
C7 C 1.1260(5) 0.0654(4) 0.1858(4) 0.0474(18) Uani 1 1 d .
H7A H 1.1453 0.1056 0.1871 0.057 Uiso 1 1 calc R
C8 C 1.1967(6) 0.0231(4) 0.2178(4) 0.059(2) Uani 1 1 d .
H8A H 1.2651 0.0344 0.2400 0.070 Uiso 1 1 calc R
C9 C 1.1704(7) -0.0339(4) 0.2181(5) 0.067(3) Uani 1 1 d .
H9A H 1.2204 -0.0623 0.2402 0.080 Uiso 1 1 calc R
C10 C 1.0726(8) -0.0509(4) 0.1870(5) 0.064(2) Uani 1 1 d .
H10A H 1.0538 -0.0909 0.1887 0.077 Uiso 1 1 calc R
C11 C 0.9994(6) -0.0088(3) 0.1523(4) 0.0468(18) Uani 1 1 d .
H11A H 0.9315 -0.0207 0.1295 0.056 Uiso 1 1 calc R
C12 C 0.8205(5) 0.0664(3) 0.0595(4) 0.0330(13) Uani 1 1 d .
C13 C 0.8145(5) 0.0345(3) -0.0052(4) 0.0399(15) Uani 1 1 d .
H13A H 0.8694 0.0356 -0.0282 0.048 Uiso 1 1 calc R
C14 C 0.7311(6) 0.0013(4) -0.0368(5) 0.054(2) Uani 1 1 d .
H14A H 0.7273 -0.0195 -0.0824 0.064 Uiso 1 1 calc R
C15 C 0.6517(6) -0.0022(4) -0.0028(5) 0.058(2) Uani 1 1 d .
H15A H 0.5949 -0.0266 -0.0238 0.070 Uiso 1 1 calc R
C16 C 0.6554(6) 0.0302(4) 0.0619(5) 0.055(2) Uani 1 1 d .
H16A H 0.6008 0.0287 0.0851 0.067 Uiso 1 1 calc R
C17 C 0.7392(5) 0.0646(3) 0.0922(4) 0.0431(16) Uani 1 1 d .
H17A H 0.7416 0.0875 0.1359 0.052 Uiso 1 1 calc R
C18 C 0.5822(5) 0.1971(3) -0.0187(4) 0.0373(14) Uani 1 1 d .
C19 C 0.6905(6) 0.1613(3) -0.0852(4) 0.0461(17) Uani 1 1 d .
H19A H 0.7560 0.1605 -0.0943 0.055 Uiso 1 1 calc R
C20 C 0.6153(7) 0.1265(4) -0.1300(4) 0.055(2) Uani 1 1 d .
H20A H 0.6290 0.1026 -0.1686 0.067 Uiso 1 1 calc R
C21 C 0.5207(7) 0.1273(4) -0.1176(5) 0.058(2) Uani 1 1 d .
H21A H 0.4680 0.1034 -0.1472 0.070 Uiso 1 1 calc R
C22 C 0.5021(6) 0.1633(3) -0.0615(4) 0.0492(18) Uani 1 1 d .
H22A H 0.4366 0.1648 -0.0525 0.059 Uiso 1 1 calc R
C23 C 0.4494(5) 0.2275(3) 0.0740(4) 0.0362(14) Uani 1 1 d .
C24 C 0.4503(7) 0.1773(4) 0.1178(4) 0.0530(19) Uani 1 1 d .
H24A H 0.5116 0.1559 0.1366 0.064 Uiso 1 1 calc R
C25 C 0.3614(7) 0.1588(4) 0.1336(5) 0.063(2) Uani 1 1 d .
H25A H 0.3617 0.1243 0.1628 0.075 Uiso 1 1 calc R
C26 C 0.2741(7) 0.1895(4) 0.1078(5) 0.063(2) Uani 1 1 d .
H26A H 0.2134 0.1763 0.1188 0.076 Uiso 1 1 calc R
C27 C 0.2728(7) 0.2387(4) 0.0668(7) 0.071(3) Uani 1 1 d .
H27A H 0.2113 0.2602 0.0499 0.085 Uiso 1 1 calc R
C28 C 0.3602(6) 0.2586(3) 0.0486(5) 0.053(2) Uani 1 1 d .
H28A H 0.3583 0.2932 0.0191 0.063 Uiso 1 1 calc R
C29 C 0.5446(5) 0.3191(3) 0.0053(4) 0.0355(14) Uani 1 1 d .
C30 C 0.4905(8) 0.3228(4) -0.0702(4) 0.063(2) Uani 1 1 d .
H30A H 0.4635 0.2885 -0.0977 0.076 Uiso 1 1 calc R
C31 C 0.4763(9) 0.3779(4) -0.1051(5) 0.079(3) Uani 1 1 d .
H31A H 0.4391 0.3808 -0.1567 0.094 Uiso 1 1 calc R
C32 C 0.5143(7) 0.4263(4) -0.0671(5) 0.065(2) Uani 1 1 d .
H32A H 0.5039 0.4634 -0.0918 0.078 Uiso 1 1 calc R
C33 C 0.5676(8) 0.4233(4) 0.0065(6) 0.070(3) Uani 1 1 d .
H33A H 0.5953 0.4580 0.0326 0.084 Uiso 1 1 calc R
C34 C 0.5819(6) 0.3695(3) 0.0438(5) 0.053(2) Uani 1 1 d .
H34A H 0.6175 0.3676 0.0958 0.064 Uiso 1 1 calc R
C35 C 0.7607(6) 0.3285(3) -0.0912(4) 0.0493(19) Uani 1 1 d .
H35A H 0.7371 0.2908 -0.1102 0.059 Uiso 1 1 calc R
C36 C 0.7346(6) 0.3771(4) -0.1391(4) 0.054(2) Uani 1 1 d .
H36A H 0.6931 0.3725 -0.1892 0.065 Uiso 1 1 calc R
C37 C 0.7699(6) 0.4310(3) -0.1124(4) 0.0513(19) Uani 1 1 d .
H37A H 0.7532 0.4648 -0.1437 0.062 Uiso 1 1 calc R
C38 C 0.8308(6) 0.4361(3) -0.0388(4) 0.0436(17) Uani 1 1 d .
H38A H 0.8567 0.4733 -0.0194 0.052 Uiso 1 1 calc R
C39 C 0.8531(5) 0.3865(3) 0.0057(3) 0.0339(13) Uani 1 1 d .
C40 C 0.9015(5) 0.4622(3) 0.1347(3) 0.0380(15) Uani 1 1 d .
C41 C 0.8090(6) 0.4679(4) 0.1529(4) 0.0486(18) Uani 1 1 d .
H41A H 0.7663 0.4344 0.1498 0.058 Uiso 1 1 calc R
C42 C 0.7778(7) 0.5213(4) 0.1753(4) 0.061(2) Uani 1 1 d .
H42A H 0.7143 0.5248 0.1872 0.074 Uiso 1 1 calc R
C43 C 0.8419(8) 0.5698(4) 0.1803(4) 0.064(2) Uani 1 1 d .
H43A H 0.8220 0.6065 0.1963 0.077 Uiso 1 1 calc R
C44 C 0.9314(7) 0.5653(4) 0.1627(4) 0.057(2) Uani 1 1 d .
H44A H 0.9736 0.5989 0.1660 0.068 Uiso 1 1 calc R
C45 C 0.9628(7) 0.5116(3) 0.1396(4) 0.0479(18) Uani 1 1 d .
H45A H 1.0261 0.5089 0.1272 0.057 Uiso 1 1 calc R
C46 C 1.0627(5) 0.3956(3) 0.0935(3) 0.0336(13) Uani 1 1 d .
C47 C 1.0876(6) 0.3893(3) 0.0265(4) 0.0469(17) Uani 1 1 d .
H47A H 1.0357 0.3832 -0.0188 0.056 Uiso 1 1 calc R
C48 C 1.1897(6) 0.3919(4) 0.0247(5) 0.059(2) Uani 1 1 d .
H48A H 1.2069 0.3869 -0.0219 0.071 Uiso 1 1 calc R
C49 C 1.2650(6) 0.4017(3) 0.0902(5) 0.0529(19) Uani 1 1 d .
H49A H 1.3338 0.4044 0.0884 0.063 Uiso 1 1 calc R
C50 C 1.2414(6) 0.4074(3) 0.1573(4) 0.0469(18) Uani 1 1 d .
H50A H 1.2937 0.4134 0.2025 0.056 Uiso 1 1 calc R
C51 C 1.1409(6) 0.4044(3) 0.1597(4) 0.0446(17) Uani 1 1 d .
H51A H 1.1246 0.4083 0.2068 0.054 Uiso 1 1 calc R
O1S O 1.5000 0.3074(7) 0.2500 0.147(6) Uiso 1 2 d S
C1S C 1.4586(10) 0.3397(6) 0.3041(7) 0.038(3) Uiso 0.50 1 d P
O2S O 1.0000 0.708(2) 0.2500 0.38(2) Uiso 1 2 d S
C2S C 1.040(2) 0.6934(12) 0.1860(16) 0.103(8) Uiso 0.50 1 d P
O3S O 0.5000 0.2665(10) -0.2500 0.214(10) Uiso 1 2 d S
B1 B 1.5000 0.4886(5) 0.2500 0.042(3) Uani 1 2 d S
F1 F 1.4957(6) 0.4542(2) 0.1882(3) 0.092(2) Uani 1 1 d .
F2 F 1.4164(4) 0.5241(3) 0.2375(3) 0.0872(18) Uani 1 1 d .
B2 B 1.5000 0.0242(6) 0.2500 0.072(4) Uiso 1 2 d SD
F3 F 1.4397(7) 0.0652(4) 0.2819(5) 0.054(2) Uiso 0.50 1 d PD
F4 F 1.5754(10) 0.0091(6) 0.3110(7) 0.097(4) Uiso 0.50 1 d PD
F3' F 1.5697(10) -0.0235(6) 0.2547(8) 0.094(4) Uiso 0.50 1 d PD
F4' F 1.5040(16) 0.0396(9) 0.3195(8) 0.145(6) Uiso 0.50 1 d PD
B3 B 1.2231(12) -0.2008(7) 0.2840(10) 0.200 Uiso 1 1 d D
F5 F 1.3030(12) -0.1656(8) 0.2792(11) 0.343(10) Uiso 1 1 d D
F6 F 1.1412(11) -0.1666(7) 0.2866(9) 0.269(7) Uiso 1 1 d D
F7 F 1.2492(14) -0.2390(7) 0.3426(10) 0.303(10) Uiso 1 1 d D
F8 F 1.1930(16) -0.2340(8) 0.2169(10) 0.369(13) Uiso 1 1 d D

loop_
_atom_site_aniso_label
_atom_site_aniso_U_11
_atom_site_aniso_U_22
_atom_site_aniso_U_33
_atom_site_aniso_U_23
_atom_site_aniso_U_13
_atom_site_aniso_U_12
Au1 0.02942(13) 0.02977(12) 0.02399(11) -0.00142(9) 0.00195(9) 0.00215(9)
Au2 0.02768(11) 0.03221(12) 0.02665(11) -0.00021(9) 0.00286(8) 0.00125(10)
Au3 0.03333(14) 0.03211(12) 0.02385(11) 0.00362(9) 0.00099(10) -0.00420(9)
Ag1 0.0349(2) 0.0354(2) 0.0272(2) 0.00243(18) 0.00473(18) 0.0008(2)
Se1 0.0331(3) 0.0302(3) 0.0211(3) 0.0009(2) 0.0043(2) 0.0002(3)
P1 0.0275(8) 0.0329(8) 0.0300(8) -0.0049(6) 0.0041(6) 0.0025(6)
P2 0.0272(7) 0.0310(8) 0.0317(8) -0.0005(6) 0.0014(6) 0.0011(7)
P3 0.0326(9) 0.0320(8) 0.0263(7) 0.0052(6) 0.0003(6) -0.0044(7)
N1 0.037(3) 0.046(3) 0.043(3) 0.002(3) 0.012(3) 0.001(3)
N2 0.034(3) 0.035(3) 0.032(3) -0.002(2) 0.001(2) 0.005(2)
N3 0.043(3) 0.038(3) 0.032(3) 0.004(2) -0.002(2) -0.003(2)
C1 0.028(3) 0.041(3) 0.034(3) -0.009(3) 0.005(3) -0.003(3)
C2 0.056(5) 0.058(5) 0.059(5) 0.007(4) 0.024(4) 0.000(4)
C3 0.067(6) 0.067(6) 0.062(5) 0.004(4) 0.035(5) -0.003(5)
C4 0.049(5) 0.067(5) 0.068(5) -0.014(4) 0.033(4) -0.004(4)
C5 0.049(5) 0.046(4) 0.048(4) -0.010(3) 0.015(4) 0.003(3)
C6 0.034(3) 0.045(4) 0.031(3) -0.005(3) 0.005(3) 0.011(3)
C7 0.033(4) 0.061(5) 0.043(4) -0.017(4) 0.002(3) 0.003(3)
C8 0.038(4) 0.091(7) 0.040(4) -0.019(4) -0.001(3) 0.020(4)
C9 0.070(6) 0.076(6) 0.043(4) -0.010(4) -0.003(4) 0.041(5)
C10 0.081(7) 0.051(5) 0.046(4) -0.001(4) -0.006(4) 0.021(4)
C11 0.048(4) 0.044(4) 0.040(4) 0.002(3) -0.004(3) 0.011(3)
C12 0.028(3) 0.033(3) 0.034(3) -0.002(3) 0.002(3) 0.004(2)
C13 0.035(4) 0.043(4) 0.042(4) -0.006(3) 0.009(3) 0.004(3)
C14 0.047(5) 0.062(5) 0.049(4) -0.024(4) 0.006(4) -0.002(4)
C15 0.037(4) 0.065(5) 0.064(5) -0.017(4) 0.000(4) -0.018(4)
C16 0.038(4) 0.073(6) 0.056(5) -0.013(4) 0.013(4) -0.012(4)
C17 0.038(4) 0.054(4) 0.035(3) -0.003(3) 0.005(3) -0.003(3)
C18 0.039(4) 0.032(3) 0.035(3) -0.001(3) -0.002(3) 0.004(3)
C19 0.047(4) 0.052(4) 0.034(3) -0.008(3) 0.003(3) 0.003(3)
C20 0.064(5) 0.053(5) 0.042(4) -0.015(4) 0.002(4) 0.011(4)
C21 0.060(5) 0.054(5) 0.051(5) -0.022(4) -0.002(4) -0.003(4)
C22 0.041(4) 0.048(4) 0.048(4) -0.013(3) -0.006(3) -0.004(3)
C23 0.037(4) 0.038(3) 0.031(3) -0.004(3) 0.005(3) -0.003(3)
C24 0.055(5) 0.056(5) 0.050(4) 0.011(4) 0.018(4) 0.007(4)
C25 0.071(6) 0.062(5) 0.062(5) 0.002(4) 0.029(5) -0.021(5)
C26 0.062(6) 0.061(5) 0.080(6) -0.023(5) 0.042(5) -0.026(5)
C27 0.035(4) 0.068(6) 0.110(8) -0.015(6) 0.019(5) -0.001(4)
C28 0.033(4) 0.045(4) 0.076(6) 0.005(4) 0.007(4) 0.002(3)
C29 0.037(4) 0.035(3) 0.035(3) 0.005(3) 0.009(3) 0.006(3)
C30 0.097(7) 0.043(4) 0.039(4) -0.001(3) 0.000(4) 0.014(4)
C31 0.122(9) 0.060(6) 0.045(5) 0.015(4) 0.007(5) 0.030(6)
C32 0.075(6) 0.050(5) 0.073(6) 0.025(4) 0.025(5) 0.017(4)
C33 0.076(6) 0.035(4) 0.084(7) 0.007(4) -0.005(5) -0.005(4)
C34 0.054(5) 0.044(4) 0.049(4) 0.004(3) -0.010(4) 0.003(4)
C35 0.063(5) 0.043(4) 0.032(3) -0.002(3) -0.006(3) -0.013(4)
C36 0.059(5) 0.057(5) 0.033(4) 0.011(3) -0.015(3) -0.014(4)
C37 0.057(5) 0.045(4) 0.042(4) 0.021(3) -0.004(3) -0.001(3)
C38 0.049(4) 0.039(4) 0.037(4) 0.008(3) 0.000(3) -0.006(3)
C39 0.031(3) 0.039(3) 0.027(3) 0.004(3) 0.000(2) -0.004(3)
C40 0.043(4) 0.043(4) 0.025(3) 0.002(3) 0.003(3) -0.001(3)
C41 0.047(4) 0.054(4) 0.039(4) 0.001(3) 0.001(3) 0.001(4)
C42 0.066(6) 0.077(6) 0.041(4) 0.004(4) 0.014(4) 0.020(5)
C43 0.094(7) 0.055(5) 0.039(4) -0.007(4) 0.008(5) 0.013(5)
C44 0.085(7) 0.041(4) 0.042(4) -0.003(3) 0.012(4) -0.008(4)
C45 0.062(5) 0.042(4) 0.039(4) -0.001(3) 0.012(4) -0.007(3)
C46 0.035(3) 0.029(3) 0.032(3) 0.003(2) 0.001(3) -0.006(3)
C47 0.039(4) 0.060(5) 0.037(4) 0.011(3) 0.000(3) 0.001(3)
C48 0.053(5) 0.079(6) 0.047(4) 0.005(4) 0.014(4) 0.015(4)
C49 0.033(4) 0.054(5) 0.069(5) 0.006(4) 0.008(4) 0.007(3)
C50 0.037(4) 0.044(4) 0.052(4) 0.010(3) -0.001(3) -0.004(3)
C51 0.046(4) 0.044(4) 0.037(4) 0.005(3) -0.001(3) -0.010(3)
B1 0.038(6) 0.045(6) 0.032(5) 0.000 -0.007(5) 0.000
F1 0.157(6) 0.063(3) 0.057(3) -0.017(3) 0.029(4) -0.021(4)
F2 0.050(3) 0.117(5) 0.086(4) 0.022(4) 0.003(3) 0.022(3)

loop_
_atom_type_symbol
_atom_type_description
_atom_type_scat_dispersion_real
_atom_type_scat_dispersion_imag
_atom_type_scat_source
C C 0.0033 0.0016 'International Tables Vol C Tables 4.2.6.8 and 6.1.1.4'
H H 0.0000 0.0000 'International Tables Vol C Tables 4.2.6.8 and 6.1.1.4'
B B 0.0013 0.0007 'International Tables Vol C Tables 4.2.6.8 and 6.1.1.4'
N N 0.0061 0.0033 'International Tables Vol C Tables 4.2.6.8 and 6.1.1.4'
O O 0.0106 0.0060 'International Tables Vol C Tables 4.2.6.8 and 6.1.1.4'
F F 0.0171 0.0103 'International Tables Vol C Tables 4.2.6.8 and 6.1.1.4'
P P 0.1023 0.0942 'International Tables Vol C Tables 4.2.6.8 and 6.1.1.4'
Se Se -0.0929 2.2259 'International Tables Vol C Tables 4.2.6.8 and 6.1.1.4'
Ag Ag -0.8971 1.1015 'International Tables Vol C Tables 4.2.6.8 and 6.1.1.4'
Au Au -2.0133 8.8022 'International Tables Vol C Tables 4.2.6.8 and 6.1.1.4'

loop_
_geom_angle_atom_site_label_1
_geom_angle_atom_site_label_2
_geom_angle_atom_site_label_3
_geom_angle
_geom_angle_site_symmetry_1
_geom_angle_site_symmetry_3
P1 Au1 Se1 173.24(4) . .
P1 Au1 Ag1 84.89(4) . .
Se1 Au1 Ag1 91.880(19) . .
P1 Au1 Au1 102.73(4) . 2_755
Se1 Au1 Au1 83.702(16) . 2_755
Ag1 Au1 Au1 136.439(13) . 2_755
P1 Au1 Au2 123.78(4) . .
Se1 Au1 Au2 49.839(15) . .
Ag1 Au1 Au2 56.262(11) . .
Au1 Au1 Au2 133.485(10) 2_755 .
P1 Au1 Au3 132.73(4) . .
Se1 Au1 Au3 48.148(15) . .
Ag1 Au1 Au3 56.321(11) . .
Au1 Au1 Au3 91.179(6) 2_755 .
Au2 Au1 Au3 58.217(8) . .
P2 Au2 Se1 178.67(5) . .
P2 Au2 Ag1 85.32(4) . .
Se1 Au2 Ag1 93.589(19) . .
P2 Au2 Au3 128.17(4) . .
Se1 Au2 Au3 50.513(15) . .
Ag1 Au2 Au3 58.616(12) . .
P2 Au2 Au1 129.44(4) . .
Se1 Au2 Au1 50.252(15) . .
Ag1 Au2 Au1 58.020(12) . .
Au3 Au2 Au1 62.965(10) . .
P3 Au3 Se1 171.59(5) . .
P3 Au3 Ag1 89.88(4) . .
Se1 Au3 Ag1 91.538(19) . .
P3 Au3 Au2 125.03(4) . .
Se1 Au3 Au2 50.152(15) . .
Ag1 Au3 Au2 56.346(11) . .
P3 Au3 Au3 105.31(4) . 2_755
Se1 Au3 Au3 79.214(16) . 2_755
Ag1 Au3 Au3 136.331(13) . 2_755
Au2 Au3 Au3 129.356(10) . 2_755
P3 Au3 Au1 137.83(4) . .
Se1 Au3 Au1 48.200(15) . .
Ag1 Au3 Au1 55.858(11) . .
Au2 Au3 Au1 58.817(8) . .
Au3 Au3 Au1 88.703(5) 2_755 .
N1 Ag1 N3 100.8(2) . .
N1 Ag1 N2 97.97(19) . .
N3 Ag1 N2 99.46(18) . .
N1 Ag1 Au2 145.43(14) . .
N3 Ag1 Au2 112.79(15) . .
N2 Ag1 Au2 84.73(13) . .
N1 Ag1 Au1 81.42(14) . .
N3 Ag1 Au1 148.92(13) . .
N2 Ag1 Au1 111.00(13) . .
Au2 Ag1 Au1 65.718(13) . .
N1 Ag1 Au3 113.20(14) . .
N3 Ag1 Au3 83.24(13) . .
N2 Ag1 Au3 147.74(13) . .
Au2 Ag1 Au3 65.038(13) . .
Au1 Ag1 Au3 67.821(13) . .
Au2 Se1 Au3 79.335(19) . .
Au2 Se1 Au1 79.908(19) . .
Au3 Se1 Au1 83.65(2) . .
C12 P1 C6 105.2(3) . .
C12 P1 C1 106.4(3) . .
C6 P1 C1 105.0(3) . .
C12 P1 Au1 112.5(2) . .
C6 P1 Au1 116.1(2) . .
C1 P1 Au1 110.8(2) . .
C23 P2 C29 107.5(3) . .
C23 P2 C18 105.1(3) . .
C29 P2 C18 104.6(3) . .
C23 P2 Au2 113.6(2) . .
C29 P2 Au2 113.2(2) . .
C18 P2 Au2 112.2(2) . .
C46 P3 C40 107.6(3) . .
C46 P3 C39 105.5(3) . .
C40 P3 C39 103.6(3) . .
C46 P3 Au3 115.6(2) . .
C40 P3 Au3 109.5(2) . .
C39 P3 Au3 114.2(2) . .
C1 N1 C2 118.4(6) . .
C1 N1 Ag1 126.6(4) . .
C2 N1 Ag1 114.9(5) . .
C19 N2 C18 117.2(6) . .
C19 N2 Ag1 118.2(5) . .
C18 N2 Ag1 124.2(4) . .
C35 N3 C39 117.4(6) . .
C35 N3 Ag1 112.6(4) . .
C39 N3 Ag1 129.5(4) . .
N1 C1 C5 121.5(6) . .
N1 C1 P1 115.3(5) . .
C5 C1 P1 123.2(6) . .
N1 C2 C3 122.7(8) . .
C4 C3 C2 118.5(8) . .
C3 C4 C5 119.7(7) . .
C4 C5 C1 119.2(7) . .
C11 C6 C7 118.7(7) . .
C11 C6 P1 122.6(5) . .
C7 C6 P1 118.6(6) . .
C8 C7 C6 119.8(8) . .
C9 C8 C7 121.2(8) . .
C8 C9 C10 120.3(8) . .
C9 C10 C11 119.7(9) . .
C6 C11 C10 120.3(8) . .
C13 C12 C17 118.9(6) . .
C13 C12 P1 122.2(5) . .
C17 C12 P1 118.8(5) . .
C14 C13 C12 120.9(7) . .
C13 C14 C15 120.2(7) . .
C16 C15 C14 119.9(7) . .
C17 C16 C15 119.1(7) . .
C16 C17 C12 120.9(7) . .
N2 C18 C22 122.3(6) . .
N2 C18 P2 115.0(5) . .
C22 C18 P2 122.6(6) . .
N2 C19 C20 124.0(7) . .
C21 C20 C19 118.6(7) . .
C20 C21 C22 119.6(7) . .
C21 C22 C18 118.3(8) . .
C28 C23 C24 119.4(7) . .
C28 C23 P2 122.8(6) . .
C24 C23 P2 117.9(6) . .
C25 C24 C23 119.6(8) . .
C26 C25 C24 120.6(8) . .
C27 C26 C25 120.3(8) . .
C26 C27 C28 121.2(9) . .
C23 C28 C27 119.0(8) . .
C34 C29 C30 119.3(7) . .
C34 C29 P2 119.8(5) . .
C30 C29 P2 120.9(6) . .
C29 C30 C31 119.0(8) . .
C32 C31 C30 120.9(8) . .
C31 C32 C33 120.7(8) . .
C32 C33 C34 120.3(8) . .
C29 C34 C33 119.8(7) . .
N3 C35 C36 123.0(7) . .
C37 C36 C35 118.7(6) . .
C36 C37 C38 119.2(7) . .
C39 C38 C37 119.2(7) . .
N3 C39 C38 122.5(6) . .
N3 C39 P3 116.9(5) . .
C38 C39 P3 120.6(5) . .
C45 C40 C41 118.5(7) . .
C45 C40 P3 123.3(6) . .
C41 C40 P3 118.1(6) . .
C42 C41 C40 121.3(8) . .
C41 C42 C43 118.5(9) . .
C44 C43 C42 121.1(8) . .
C43 C44 C45 120.6(8) . .
C40 C45 C44 119.9(8) . .
C47 C46 C51 118.8(7) . .
C47 C46 P3 123.4(5) . .
C51 C46 P3 117.8(5) . .
C46 C47 C48 120.0(7) . .
C49 C48 C47 120.2(8) . .
C50 C49 C48 120.4(7) . .
C49 C50 C51 119.8(7) . .
C50 C51 C46 120.8(7) . .
C1S O1S C1S 119.7(16) 2_855 .
C2S O2S C2S 154(5) . 2_755
F1 B1 F1 110.1(10) . 2_855
F1 B1 F2 109.3(4) . 2_855
F1 B1 F2 110.3(4) 2_855 2_855
F1 B1 F2 110.3(4) . .
F1 B1 F2 109.3(4) 2_855 .
F2 B1 F2 107.5(10) 2_855 .
F4' B2 F4' 149(2) 2_855 .
F4' B2 F4 134.6(10) 2_855 .
F4' B2 F4 55.5(9) . .
F4' B2 F4 55.5(9) 2_855 2_855
F4' B2 F4 134.6(10) . 2_855
F4 B2 F4 150.6(17) . 2_855
F4' B2 F3' 96.9(11) 2_855 .
F4' B2 F3' 106.7(11) . .
F4 B2 F3' 53.6(8) . .
F4 B2 F3' 102.0(11) 2_855 .
F4' B2 F3' 106.7(11) 2_855 2_855
F4' B2 F3' 96.9(11) . 2_855
F4 B2 F3' 102.0(11) . 2_855
F4 B2 F3' 53.6(8) 2_855 2_855
F3' B2 F3' 81.3(13) . 2_855
F4' B2 F3 47.5(9) 2_855 2_855
F4' B2 F3 109.5(12) . 2_855
F4 B2 F3 96.2(7) . 2_855
F4 B2 F3 102.5(8) 2_855 2_855
F3' B2 F3 94.2(6) . 2_855
F3' B2 F3 153.4(7) 2_855 2_855
F4' B2 F3 109.5(12) 2_855 .
F4' B2 F3 47.5(9) . .
F4 B2 F3 102.5(8) . .
F4 B2 F3 96.2(7) 2_855 .
F3' B2 F3 153.4(7) . .
F3' B2 F3 94.2(6) 2_855 .
F3 B2 F3 100.7(11) 2_855 .
F4' F3 B2 59.0(8) . .
F4' F4 F3' 123.6(12) . .
F4' F4 B2 60.6(8) . .
F3' F4 B2 66.5(8) . .
F4 F3' B2 59.9(7) . .
F3 F4' F4 136.4(13) . .
F3 F4' B2 73.5(10) . .
F4 F4' B2 63.9(9) . .
F7 B3 F5 112.2(12) . .
F7 B3 F6 112.4(12) . .
F5 B3 F6 109.8(12) . .
F7 B3 F8 107.6(12) . .
F5 B3 F8 108.2(12) . .
F6 B3 F8 106.4(12) . .

loop_
_geom_bond_atom_site_label_1
_geom_bond_atom_site_label_2
_geom_bond_distance
_geom_bond_site_symmetry_2
Au1 P1 2.2764(16) .
Au1 Se1 2.4502(6) .
Au1 Ag1 2.9197(5) .
Au1 Au1 2.9926(5) 2_755
Au1 Au2 3.1375(4) .
Au1 Au3 3.2667(4) .
Au2 P2 2.2684(16) .
Au2 Se1 2.4355(6) .
Au2 Ag1 2.8623(6) .
Au2 Au3 3.1175(4) .
Au3 P3 2.2747(16) .
Au3 Se1 2.4483(6) .
Au3 Ag1 2.9356(6) .
Au3 Au3 3.1339(5) 2_755
Ag1 N1 2.362(6) .
Ag1 N3 2.379(5) .
Ag1 N2 2.387(5) .
P1 C12 1.813(6) .
P1 C6 1.821(7) .
P1 C1 1.821(7) .
P2 C23 1.797(7) .
P2 C29 1.814(6) .
P2 C18 1.823(7) .
P3 C46 1.814(7) .
P3 C40 1.815(7) .
P3 C39 1.825(6) .
N1 C1 1.342(9) .
N1 C2 1.347(9) .
N2 C19 1.332(9) .
N2 C18 1.360(9) .
N3 C35 1.346(8) .
N3 C39 1.351(8) .
C1 C5 1.403(9) .
C2 C3 1.406(11) .
C3 C4 1.359(12) .
C4 C5 1.390(11) .
C6 C11 1.362(10) .
C6 C7 1.399(9) .
C7 C8 1.379(11) .
C8 C9 1.346(13) .
C9 C10 1.361(13) .
C10 C11 1.409(10) .
C12 C13 1.376(9) .
C12 C17 1.391(9) .
C13 C14 1.361(10) .
C14 C15 1.387(11) .
C15 C16 1.386(11) .
C16 C17 1.376(10) .
C18 C22 1.397(9) .
C19 C20 1.382(11) .
C20 C21 1.367(12) .
C21 C22 1.389(11) .
C23 C28 1.379(10) .
C23 C24 1.394(10) .
C24 C25 1.382(11) .
C25 C26 1.354(13) .
C26 C27 1.347(13) .
C27 C28 1.395(12) .
C29 C34 1.372(10) .
C29 C30 1.390(10) .
C30 C31 1.397(12) .
C31 C32 1.335(13) .
C32 C33 1.354(13) .
C33 C34 1.391(11) .
C35 C36 1.400(10) .
C36 C37 1.362(11) .
C37 C38 1.391(10) .
C38 C39 1.380(9) .
C40 C45 1.391(10) .
C40 C41 1.392(10) .
C41 C42 1.385(11) .
C42 C43 1.396(13) .
C43 C44 1.345(13) .
C44 C45 1.395(11) .
C46 C47 1.365(10) .
C46 C51 1.403(9) .
C47 C48 1.402(11) .
C48 C49 1.378(11) .
C49 C50 1.357(11) .
C50 C51 1.385(10) .
O1S C1S 1.460(15) 2_855
O1S C1S 1.460(15) .
O2S C2S 1.46(3) .
O2S C2S 1.46(3) 2_755
B1 F1 1.366(8) .
B1 F1 1.366(8) 2_855
B1 F2 1.367(9) 2_855
B1 F2 1.367(9) .
B2 F4' 1.309(12) 2_855
B2 F4' 1.309(12) .
B2 F4 1.349(11) .
B2 F4 1.349(11) 2_855
B2 F3' 1.430(11) .
B2 F3' 1.430(11) 2_855
B2 F3 1.464(10) 2_855
B2 F3 1.464(10) .
F3 F4' 1.13(2) .
F4 F4' 1.24(2) .
F4 F3' 1.256(17) .
B3 F7 1.356(14) .
B3 F5 1.372(14) .
B3 F6 1.372(14) .
B3 F8 1.409(14) .
